data_7060397
loop_
_publ_author_name
'Ye, Rong'
'Sun, Jing'
'Han, Ying'
'Yan, Chao-Guo'

_publ_section_title
;
 Molecular diversity of TEMPO-mediated cycloaddition of ketohydrazones and
 3-phenacylideneoxindoles
;
_journal_issue 11
_journal_name_full 'New Journal of Chemistry'
_journal_page_first 5075
_journal_page_last 5080
_journal_paper_doi 10.1039/D0NJ06036D
_journal_volume 45
_journal_year 2021
_chemical_formula_moiety 'C37 H35 N3 O3'
_chemical_formula_sum 'C37 H35 N3 O3'
_chemical_formula_weight 569.68
_space_group_crystal_system triclinic
_space_group_IT_number 2
_space_group_name_Hall '-P 1'
_space_group_name_H-M_alt 'P -1'
_atom_sites_solution_hydrogens geom
_audit_creation_method SHELXL-2014/7
_audit_update_record
;
2020-09-24 deposited with the CCDC.	2021-02-11 downloaded from the CCDC.
;
_cell_angle_alpha 108.461(3)
_cell_angle_beta 108.554(3)
_cell_angle_gamma 98.943(3)
_cell_formula_units_Z 2
_cell_length_a 9.7417(9)
_cell_length_b 13.6679(13)
_cell_length_c 14.8331(14)
_cell_measurement_reflns_used 5248
_cell_measurement_temperature 273(2)
_cell_measurement_theta_max 22.32
_cell_measurement_theta_min 2.30
_cell_volume 1702.4(3)
_computing_structure_refinement 'SHELXL-2014/7 (Sheldrick, 2014)'
_diffrn_ambient_temperature 273(2)
_diffrn_measured_fraction_theta_full 0.993
_diffrn_measured_fraction_theta_max 0.994
_diffrn_measurement_device_type 'CCD area detector'
_diffrn_measurement_method 'phi and omega scans'
_diffrn_radiation_source 'fine-focus sealed tube'
_diffrn_radiation_type MoK\a
_diffrn_radiation_wavelength 0.71073
_diffrn_reflns_av_R_equivalents 0.0666
_diffrn_reflns_av_unetI/netI 0.0870
_diffrn_reflns_Laue_measured_fraction_full 0.993
_diffrn_reflns_Laue_measured_fraction_max 0.994
_diffrn_reflns_limit_h_max 12
_diffrn_reflns_limit_h_min -11
_diffrn_reflns_limit_k_max 16
_diffrn_reflns_limit_k_min -16
_diffrn_reflns_limit_l_max 18
_diffrn_reflns_limit_l_min -18
_diffrn_reflns_number 24293
_diffrn_reflns_point_group_measured_fraction_full 0.993
_diffrn_reflns_point_group_measured_fraction_max 0.994
_diffrn_reflns_theta_full 25.242
_diffrn_reflns_theta_max 26.000
_diffrn_reflns_theta_min 2.220
_exptl_absorpt_coefficient_mu 0.071
_exptl_absorpt_correction_T_max 0.7456
_exptl_absorpt_correction_T_min 0.6786
_exptl_absorpt_correction_type multi-scan
_exptl_absorpt_process_details sadabs
_exptl_crystal_colour colorless
_exptl_crystal_density_diffrn 1.111
_exptl_crystal_description block
_exptl_crystal_F_000 604
_exptl_crystal_size_max 0.240
_exptl_crystal_size_mid 0.220
_exptl_crystal_size_min 0.180
_refine_diff_density_max 0.322
_refine_diff_density_min -0.202
_refine_diff_density_rms 0.052
_refine_ls_extinction_coef 0.016(2)
_refine_ls_extinction_expression Fc^*^=kFc[1+0.001xFc^2^\l^3^/sin(2\q)]^-1/4^
_refine_ls_extinction_method 'SHELXL-2014/7 (Sheldrick 2014'
_refine_ls_goodness_of_fit_ref 1.023
_refine_ls_hydrogen_treatment constr
_refine_ls_matrix_type full
_refine_ls_number_parameters 391
_refine_ls_number_reflns 6638
_refine_ls_number_restraints 0
_refine_ls_restrained_S_all 1.023
_refine_ls_R_factor_all 0.1372
_refine_ls_R_factor_gt 0.0678
_refine_ls_shift/su_max 0.000
_refine_ls_shift/su_mean 0.000
_refine_ls_structure_factor_coef Fsqd
_refine_ls_weighting_details 'w=1/[\s^2^(Fo^2^)+(0.0805P)^2^+0.6079P] where P=(Fo^2^+2Fc^2^)/3'
_refine_ls_weighting_scheme calc
_refine_ls_wR_factor_gt 0.1564
_refine_ls_wR_factor_ref 0.1835
_reflns_Friedel_coverage 0.000
_reflns_number_gt 3632
_reflns_number_total 6638
_reflns_threshold_expression 'I > 2\s(I)'
_cod_data_source_file d0nj06036d2.cif
_cod_data_source_block 2b
_cod_depositor_comments 'Adding full bibliography for 7060394--7060404.cif.'
_cod_database_code 7060397
_shelx_shelxl_version_number 2014/7
_shelx_space_group_comment
;
The symmetry employed for this shelxl refinement is uniquely defined
by the following loop, which should always be used as a source of
symmetry information in preference to the above space-group names.
They are only intended as comments.
;
_shelx_estimated_absorpt_t_min 0.983
_shelx_estimated_absorpt_t_max 0.987

loop_
_space_group_symop_operation_xyz
'x, y, z'
'-x, -y, -z'

loop_
_atom_site_label
_atom_site_type_symbol
_atom_site_fract_x
_atom_site_fract_y
_atom_site_fract_z
_atom_site_U_iso_or_equiv
_atom_site_adp_type
_atom_site_occupancy
_atom_site_site_symmetry_order
_atom_site_calc_flag
_atom_site_refinement_flags_posn
_atom_site_refinement_flags_adp
_atom_site_refinement_flags_occupancy
_atom_site_disorder_assembly
_atom_site_disorder_group
C1 C -0.1422(4) 0.2459(3) 0.2267(2) 0.0525(8) Uani 1 1 d . . . . .
H1 H -0.2213 0.2561 0.2474 0.063 Uiso 1 1 calc R U . . .
C2 C -0.1728(4) 0.1928(3) 0.1231(3) 0.0693(11) Uani 1 1 d . . . . .
H2 H -0.2719 0.1669 0.0747 0.083 Uiso 1 1 calc R U . . .
C3 C -0.0561(5) 0.1784(3) 0.0920(3) 0.0729(11) Uani 1 1 d . . . . .
H3 H -0.0758 0.1441 0.0223 0.087 Uiso 1 1 calc R U . . .
C4 C 0.0893(5) 0.2148(3) 0.1639(3) 0.0725(11) Uani 1 1 d . . . . .
H4 H 0.1678 0.2035 0.1429 0.087 Uiso 1 1 calc R U . . .
C5 C 0.1203(4) 0.2682(3) 0.2676(2) 0.0559(9) Uani 1 1 d . . . . .
H5 H 0.2194 0.2936 0.3159 0.067 Uiso 1 1 calc R U . . .
C6 C 0.0031(3) 0.2837(2) 0.2992(2) 0.0368(7) Uani 1 1 d . . . . .
C7 C 0.2152(3) 0.4808(2) 0.5504(2) 0.0354(7) Uani 1 1 d . . . . .
C8 C 0.3514(3) 0.5780(2) 0.5982(2) 0.0485(8) Uani 1 1 d . . . . .
H8A H 0.3216 0.6426 0.6228 0.058 Uiso 1 1 calc R U . . .
H8B H 0.3892 0.5822 0.5460 0.058 Uiso 1 1 calc R U . . .
C9 C 0.4766(3) 0.5725(3) 0.6878(3) 0.0579(9) Uani 1 1 d . . . . .
H9A H 0.5577 0.6392 0.7209 0.070 Uiso 1 1 calc R U . . .
H9B H 0.5173 0.5144 0.6615 0.070 Uiso 1 1 calc R U . . .
C10 C 0.4194(3) 0.5543(3) 0.7674(2) 0.0545(9) Uani 1 1 d . . . . .
H10A H 0.3882 0.6160 0.7988 0.065 Uiso 1 1 calc R U . . .
H10B H 0.5007 0.5477 0.8214 0.065 Uiso 1 1 calc R U . . .
C11 C 0.2861(3) 0.4526(2) 0.7177(2) 0.0420(7) Uani 1 1 d . . . . .
H11A H 0.2474 0.4463 0.7689 0.050 Uiso 1 1 calc R U . . .
H11B H 0.3207 0.3900 0.6942 0.050 Uiso 1 1 calc R U . . .
C12 C 0.1585(3) 0.4546(2) 0.6257(2) 0.0338(7) Uani 1 1 d . . . . .
H12 H 0.1205 0.5143 0.6546 0.041 Uiso 1 1 calc R U . . .
C13 C -0.3004(4) -0.1945(3) 0.1969(3) 0.0656(10) Uani 1 1 d . . . . .
H13 H -0.3404 -0.2203 0.2369 0.079 Uiso 1 1 calc R U . . .
C14 C -0.3260(5) -0.2634(3) 0.0973(3) 0.0879(14) Uani 1 1 d . . . . .
H14 H -0.3842 -0.3345 0.0705 0.106 Uiso 1 1 calc R U . . .
C15 C -0.2650(6) -0.2258(4) 0.0391(3) 0.1028(16) Uani 1 1 d . . . . .
H15 H -0.2810 -0.2715 -0.0272 0.123 Uiso 1 1 calc R U . . .
C16 C -0.1823(5) -0.1229(4) 0.0779(3) 0.0911(14) Uani 1 1 d . . . . .
H16 H -0.1411 -0.0978 0.0380 0.109 Uiso 1 1 calc R U . . .
C17 C -0.1572(4) -0.0535(3) 0.1762(2) 0.0650(10) Uani 1 1 d . . . . .
H17 H -0.0996 0.0176 0.2016 0.078 Uiso 1 1 calc R U . . .
C18 C -0.2165(3) -0.0886(2) 0.2366(2) 0.0424(7) Uani 1 1 d . . . . .
C19 C -0.1896(3) -0.0176(2) 0.3457(2) 0.0446(8) Uani 1 1 d . . . . .
H19A H -0.2855 -0.0081 0.3476 0.053 Uiso 1 1 calc R U . . .
H19B H -0.1535 -0.0544 0.3907 0.053 Uiso 1 1 calc R U . . .
C20 C -0.1190(3) 0.1814(2) 0.41209(19) 0.0335(7) Uani 1 1 d . . . . .
C21 C 0.0273(3) 0.2760(2) 0.46840(19) 0.0302(6) Uani 1 1 d . . . . .
C22 C 0.1481(3) 0.2167(2) 0.47486(19) 0.0306(6) Uani 1 1 d . . . . .
C23 C 0.3045(3) 0.2511(2) 0.5145(2) 0.0367(7) Uani 1 1 d . . . . .
H23 H 0.3545 0.3244 0.5468 0.044 Uiso 1 1 calc R U . . .
C24 C 0.3876(3) 0.1766(2) 0.5063(2) 0.0415(7) Uani 1 1 d . . . . .
C25 C 0.5575(3) 0.2150(3) 0.5534(3) 0.0659(10) Uani 1 1 d . . . . .
H25A H 0.5941 0.2034 0.6162 0.099 Uiso 1 1 calc R U . . .
H25B H 0.5903 0.2904 0.5683 0.099 Uiso 1 1 calc R U . . .
H25C H 0.5963 0.1758 0.5059 0.099 Uiso 1 1 calc R U . . .
C26 C 0.3118(3) 0.0685(2) 0.4557(2) 0.0458(8) Uani 1 1 d . . . . .
H26 H 0.3673 0.0189 0.4503 0.055 Uiso 1 1 calc R U . . .
C27 C 0.1544(3) 0.0310(2) 0.4124(2) 0.0423(7) Uani 1 1 d . . . . .
H27 H 0.1043 -0.0421 0.3775 0.051 Uiso 1 1 calc R U . . .
C28 C 0.0767(3) 0.1067(2) 0.42359(19) 0.0327(6) Uani 1 1 d . . . . .
C29 C 0.0210(3) 0.3532(2) 0.56872(19) 0.0306(6) Uani 1 1 d . . . . .
H29 H -0.0679 0.3785 0.5465 0.037 Uiso 1 1 calc R U . . .
C30 C -0.0047(3) 0.2969(2) 0.6371(2) 0.0332(6) Uani 1 1 d . . . . .
C31 C -0.0589(3) 0.3488(2) 0.7188(2) 0.0357(7) Uani 1 1 d . . . . .
C32 C -0.0621(3) 0.3023(2) 0.7891(2) 0.0462(8) Uani 1 1 d . . . . .
H32 H -0.0249 0.2433 0.7866 0.055 Uiso 1 1 calc R U . . .
C33 C -0.1195(4) 0.3422(3) 0.8629(2) 0.0547(9) Uani 1 1 d . . . . .
H33 H -0.1207 0.3104 0.9097 0.066 Uiso 1 1 calc R U . . .
C34 C -0.1751(3) 0.4299(3) 0.8661(2) 0.0508(8) Uani 1 1 d . . . . .
C35 C -0.2484(5) 0.4262(4) 1.0049(3) 0.0896(14) Uani 1 1 d . . . . .
H35A H -0.3095 0.3528 0.9671 0.134 Uiso 1 1 calc R U . . .
H35B H -0.2937 0.4651 1.0479 0.134 Uiso 1 1 calc R U . . .
H35C H -0.1492 0.4284 1.0472 0.134 Uiso 1 1 calc R U . . .
C36 C -0.1680(3) 0.4786(3) 0.7989(2) 0.0489(8) Uani 1 1 d . . . . .
H36 H -0.2018 0.5392 0.8031 0.059 Uiso 1 1 calc R U . . .
C37 C -0.1115(3) 0.4382(2) 0.7255(2) 0.0402(7) Uani 1 1 d . . . . .
H37 H -0.1085 0.4713 0.6799 0.048 Uiso 1 1 calc R U . . .
N1 N 0.0294(2) 0.34209(17) 0.40596(16) 0.0339(6) Uani 1 1 d . . . . .
N2 N 0.1585(3) 0.43192(18) 0.45242(18) 0.0375(6) Uani 1 1 d . . . . .
N3 N -0.0827(2) 0.08792(17) 0.38682(16) 0.0347(6) Uani 1 1 d . . . . .
O1 O -0.2460(2) 0.19063(16) 0.39641(15) 0.0450(5) Uani 1 1 d . . . . .
O2 O 0.0180(2) 0.20960(16) 0.62540(15) 0.0500(6) Uani 1 1 d . . . . .
O3 O -0.2374(3) 0.4743(2) 0.93425(18) 0.0775(8) Uani 1 1 d . . . . .

loop_
_atom_site_aniso_label
_atom_site_aniso_U_11
_atom_site_aniso_U_22
_atom_site_aniso_U_33
_atom_site_aniso_U_23
_atom_site_aniso_U_13
_atom_site_aniso_U_12
C1 0.056(2) 0.062(2) 0.0396(19) 0.0171(16) 0.0196(17) 0.0194(18)
C2 0.071(2) 0.084(3) 0.036(2) 0.0140(19) 0.0137(18) 0.014(2)
C3 0.097(3) 0.078(3) 0.033(2) 0.0101(19) 0.029(2) 0.015(2)
C4 0.079(3) 0.088(3) 0.052(2) 0.016(2) 0.041(2) 0.020(2)
C5 0.055(2) 0.070(2) 0.0424(19) 0.0163(17) 0.0250(16) 0.0143(18)
C6 0.0466(18) 0.0370(17) 0.0310(16) 0.0145(13) 0.0184(14) 0.0135(14)
C7 0.0398(16) 0.0250(15) 0.0433(18) 0.0135(14) 0.0182(14) 0.0101(14)
C8 0.0501(19) 0.0337(18) 0.056(2) 0.0129(15) 0.0219(16) 0.0038(15)
C9 0.0410(19) 0.046(2) 0.070(2) 0.0134(18) 0.0167(17) -0.0029(16)
C10 0.0425(18) 0.054(2) 0.0450(19) 0.0106(16) 0.0034(15) 0.0021(16)
C11 0.0432(17) 0.0417(18) 0.0331(16) 0.0098(14) 0.0123(14) 0.0065(15)
C12 0.0375(16) 0.0266(15) 0.0350(16) 0.0080(12) 0.0152(13) 0.0100(13)
C13 0.063(2) 0.045(2) 0.067(2) 0.0081(19) 0.0165(19) 0.0027(19)
C14 0.079(3) 0.046(2) 0.080(3) -0.017(2) 0.009(2) -0.004(2)
C15 0.126(4) 0.090(4) 0.050(3) -0.011(3) 0.029(3) 0.011(3)
C16 0.118(4) 0.082(3) 0.050(2) 0.003(2) 0.036(2) 0.008(3)
C17 0.082(3) 0.056(2) 0.041(2) 0.0069(18) 0.0241(19) 0.004(2)
C18 0.0404(17) 0.0311(17) 0.0397(17) 0.0038(14) 0.0083(14) 0.0049(14)
C19 0.0496(18) 0.0363(18) 0.0440(18) 0.0113(14) 0.0215(15) 0.0047(15)
C20 0.0367(17) 0.0338(17) 0.0270(15) 0.0082(13) 0.0132(13) 0.0083(14)
C21 0.0352(15) 0.0262(15) 0.0315(15) 0.0101(12) 0.0157(12) 0.0115(13)
C22 0.0381(16) 0.0268(15) 0.0308(15) 0.0099(12) 0.0184(13) 0.0119(13)
C23 0.0360(16) 0.0341(16) 0.0384(16) 0.0117(13) 0.0158(13) 0.0090(14)
C24 0.0395(17) 0.0459(19) 0.0453(18) 0.0179(15) 0.0211(14) 0.0184(16)
C25 0.045(2) 0.066(2) 0.088(3) 0.027(2) 0.0266(19) 0.0253(19)
C26 0.049(2) 0.043(2) 0.056(2) 0.0205(16) 0.0268(16) 0.0256(17)
C27 0.058(2) 0.0295(16) 0.0459(18) 0.0133(14) 0.0269(16) 0.0190(16)
C28 0.0391(16) 0.0290(16) 0.0300(15) 0.0091(12) 0.0167(13) 0.0083(14)
C29 0.0319(15) 0.0260(14) 0.0323(15) 0.0090(12) 0.0123(12) 0.0098(12)
C30 0.0360(16) 0.0288(16) 0.0334(16) 0.0110(13) 0.0142(13) 0.0065(13)
C31 0.0340(15) 0.0357(16) 0.0352(16) 0.0120(13) 0.0145(13) 0.0060(13)
C32 0.0544(19) 0.0456(19) 0.0448(18) 0.0191(16) 0.0251(16) 0.0152(16)
C33 0.064(2) 0.065(2) 0.0446(19) 0.0256(17) 0.0300(17) 0.0148(19)
C34 0.0478(19) 0.062(2) 0.0387(18) 0.0092(17) 0.0225(15) 0.0157(17)
C35 0.091(3) 0.126(4) 0.061(3) 0.029(3) 0.053(2) 0.021(3)
C36 0.0520(19) 0.052(2) 0.0461(19) 0.0166(17) 0.0227(16) 0.0225(17)
C37 0.0447(17) 0.0405(18) 0.0371(17) 0.0134(14) 0.0195(14) 0.0129(15)
N1 0.0389(13) 0.0300(13) 0.0314(13) 0.0108(11) 0.0144(11) 0.0070(11)
N2 0.0443(14) 0.0298(13) 0.0400(15) 0.0137(12) 0.0188(12) 0.0101(12)
N3 0.0378(14) 0.0262(13) 0.0345(13) 0.0053(10) 0.0151(11) 0.0059(11)
O1 0.0329(11) 0.0454(13) 0.0493(13) 0.0103(10) 0.0156(9) 0.0098(10)
O2 0.0798(15) 0.0336(12) 0.0542(13) 0.0215(10) 0.0403(12) 0.0244(11)
O3 0.0886(18) 0.099(2) 0.0592(16) 0.0208(15) 0.0518(14) 0.0367(16)

loop_
_atom_type_symbol
_atom_type_description
_atom_type_scat_dispersion_real
_atom_type_scat_dispersion_imag
_atom_type_scat_source
C C 0.0033 0.0016 'International Tables Vol C Tables 4.2.6.8 and 6.1.1.4'
H H 0.0000 0.0000 'International Tables Vol C Tables 4.2.6.8 and 6.1.1.4'
N N 0.0061 0.0033 'International Tables Vol C Tables 4.2.6.8 and 6.1.1.4'
O O 0.0106 0.0060 'International Tables Vol C Tables 4.2.6.8 and 6.1.1.4'

loop_
_geom_angle_atom_site_label_1
_geom_angle_atom_site_label_2
_geom_angle_atom_site_label_3
_geom_angle
_geom_angle_site_symmetry_1
_geom_angle_site_symmetry_3
_geom_angle_publ_flag
C6 C1 C2 120.9(3) . . ?
C6 C1 H1 119.6 . . ?
C2 C1 H1 119.6 . . ?
C3 C2 C1 119.7(3) . . ?
C3 C2 H2 120.1 . . ?
C1 C2 H2 120.1 . . ?
C4 C3 C2 119.8(3) . . ?
C4 C3 H3 120.1 . . ?
C2 C3 H3 120.1 . . ?
C3 C4 C5 120.6(3) . . ?
C3 C4 H4 119.7 . . ?
C5 C4 H4 119.7 . . ?
C4 C5 C6 119.8(3) . . ?
C4 C5 H5 120.1 . . ?
C6 C5 H5 120.1 . . ?
C1 C6 C5 119.2(3) . . ?
C1 C6 N1 118.6(2) . . ?
C5 C6 N1 122.1(3) . . ?
N2 C7 C12 127.0(2) . . ?
N2 C7 C8 117.8(3) . . ?
C12 C7 C8 115.1(2) . . ?
C7 C8 C9 111.6(3) . . ?
C7 C8 H8A 109.3 . . ?
C9 C8 H8A 109.3 . . ?
C7 C8 H8B 109.3 . . ?
C9 C8 H8B 109.3 . . ?
H8A C8 H8B 108.0 . . ?
C8 C9 C10 111.7(3) . . ?
C8 C9 H9A 109.3 . . ?
C10 C9 H9A 109.3 . . ?
C8 C9 H9B 109.3 . . ?
C10 C9 H9B 109.3 . . ?
H9A C9 H9B 107.9 . . ?
C9 C10 C11 111.3(2) . . ?
C9 C10 H10A 109.4 . . ?
C11 C10 H10A 109.4 . . ?
C9 C10 H10B 109.4 . . ?
C11 C10 H10B 109.4 . . ?
H10A C10 H10B 108.0 . . ?
C10 C11 C12 111.7(2) . . ?
C10 C11 H11A 109.3 . . ?
C12 C11 H11A 109.3 . . ?
C10 C11 H11B 109.3 . . ?
C12 C11 H11B 109.3 . . ?
H11A C11 H11B 107.9 . . ?
C7 C12 C11 112.2(2) . . ?
C7 C12 C29 110.6(2) . . ?
C11 C12 C29 115.2(2) . . ?
C7 C12 H12 106.0 . . ?
C11 C12 H12 106.0 . . ?
C29 C12 H12 106.0 . . ?
C18 C13 C14 120.7(4) . . ?
C18 C13 H13 119.7 . . ?
C14 C13 H13 119.7 . . ?
C15 C14 C13 119.6(4) . . ?
C15 C14 H14 120.2 . . ?
C13 C14 H14 120.2 . . ?
C16 C15 C14 119.9(4) . . ?
C16 C15 H15 120.1 . . ?
C14 C15 H15 120.1 . . ?
C15 C16 C17 121.0(4) . . ?
C15 C16 H16 119.5 . . ?
C17 C16 H16 119.5 . . ?
C18 C17 C16 120.6(4) . . ?
C18 C17 H17 119.7 . . ?
C16 C17 H17 119.7 . . ?
C17 C18 C13 118.2(3) . . ?
C17 C18 C19 123.2(3) . . ?
C13 C18 C19 118.6(3) . . ?
N3 C19 C18 115.0(2) . . ?
N3 C19 H19A 108.5 . . ?
C18 C19 H19A 108.5 . . ?
N3 C19 H19B 108.5 . . ?
C18 C19 H19B 108.5 . . ?
H19A C19 H19B 107.5 . . ?
O1 C20 N3 125.9(2) . . ?
O1 C20 C21 125.0(2) . . ?
N3 C20 C21 109.1(2) . . ?
N1 C21 C22 112.8(2) . . ?
N1 C21 C20 109.7(2) . . ?
C22 C21 C20 101.6(2) . . ?
N1 C21 C29 104.1(2) . . ?
C22 C21 C29 120.2(2) . . ?
C20 C21 C29 108.2(2) . . ?
C23 C22 C28 118.3(2) . . ?
C23 C22 C21 133.1(2) . . ?
C28 C22 C21 108.4(2) . . ?
C22 C23 C24 120.4(3) . . ?
C22 C23 H23 119.8 . . ?
C24 C23 H23 119.8 . . ?
C26 C24 C23 119.1(3) . . ?
C26 C24 C25 121.1(3) . . ?
C23 C24 C25 119.9(3) . . ?
C24 C25 H25A 109.5 . . ?
C24 C25 H25B 109.5 . . ?
H25A C25 H25B 109.5 . . ?
C24 C25 H25C 109.5 . . ?
H25A C25 H25C 109.5 . . ?
H25B C25 H25C 109.5 . . ?
C24 C26 C27 122.1(3) . . ?
C24 C26 H26 119.0 . . ?
C27 C26 H26 119.0 . . ?
C28 C27 C26 117.1(3) . . ?
C28 C27 H27 121.4 . . ?
C26 C27 H27 121.4 . . ?
C27 C28 C22 122.9(3) . . ?
C27 C28 N3 127.2(2) . . ?
C22 C28 N3 109.9(2) . . ?
C30 C29 C12 113.6(2) . . ?
C30 C29 C21 112.7(2) . . ?
C12 C29 C21 111.4(2) . . ?
C30 C29 H29 106.1 . . ?
C12 C29 H29 106.1 . . ?
C21 C29 H29 106.1 . . ?
O2 C30 C31 120.2(2) . . ?
O2 C30 C29 120.2(2) . . ?
C31 C30 C29 119.6(2) . . ?
C37 C31 C32 118.4(3) . . ?
C37 C31 C30 123.3(3) . . ?
C32 C31 C30 118.2(3) . . ?
C33 C32 C31 121.3(3) . . ?
C33 C32 H32 119.4 . . ?
C31 C32 H32 119.4 . . ?
C32 C33 C34 119.1(3) . . ?
C32 C33 H33 120.5 . . ?
C34 C33 H33 120.5 . . ?
O3 C34 C36 116.0(3) . . ?
O3 C34 C33 123.9(3) . . ?
C36 C34 C33 120.1(3) . . ?
O3 C35 H35A 109.5 . . ?
O3 C35 H35B 109.5 . . ?
H35A C35 H35B 109.5 . . ?
O3 C35 H35C 109.5 . . ?
H35A C35 H35C 109.5 . . ?
H35B C35 H35C 109.5 . . ?
C34 C36 C37 120.5(3) . . ?
C34 C36 H36 119.8 . . ?
C37 C36 H36 119.8 . . ?
C36 C37 C31 120.6(3) . . ?
C36 C37 H37 119.7 . . ?
C31 C37 H37 119.7 . . ?
N2 N1 C6 110.3(2) . . ?
N2 N1 C21 113.73(19) . . ?
C6 N1 C21 115.7(2) . . ?
C7 N2 N1 118.8(2) . . ?
C20 N3 C28 110.9(2) . . ?
C20 N3 C19 124.2(2) . . ?
C28 N3 C19 123.9(2) . . ?
C34 O3 C35 118.2(3) . . ?

loop_
_geom_bond_atom_site_label_1
_geom_bond_atom_site_label_2
_geom_bond_distance
_geom_bond_site_symmetry_2
_geom_bond_publ_flag
C1 C6 1.371(4) . ?
C1 C2 1.382(4) . ?
C1 H1 0.9300 . ?
C2 C3 1.375(5) . ?
C2 H2 0.9300 . ?
C3 C4 1.369(5) . ?
C3 H3 0.9300 . ?
C4 C5 1.383(4) . ?
C4 H4 0.9300 . ?
C5 C6 1.386(4) . ?
C5 H5 0.9300 . ?
C6 N1 1.445(3) . ?
C7 N2 1.274(3) . ?
C7 C12 1.506(4) . ?
C7 C8 1.512(4) . ?
C8 C9 1.523(4) . ?
C8 H8A 0.9700 . ?
C8 H8B 0.9700 . ?
C9 C10 1.525(5) . ?
C9 H9A 0.9700 . ?
C9 H9B 0.9700 . ?
C10 C11 1.531(4) . ?
C10 H10A 0.9700 . ?
C10 H10B 0.9700 . ?
C11 C12 1.536(4) . ?
C11 H11A 0.9700 . ?
C11 H11B 0.9700 . ?
C12 C29 1.545(4) . ?
C12 H12 0.9800 . ?
C13 C18 1.377(4) . ?
C13 C14 1.394(5) . ?
C13 H13 0.9300 . ?
C14 C15 1.369(6) . ?
C14 H14 0.9300 . ?
C15 C16 1.341(6) . ?
C15 H15 0.9300 . ?
C16 C17 1.382(5) . ?
C16 H16 0.9300 . ?
C17 C18 1.372(4) . ?
C17 H17 0.9300 . ?
C18 C19 1.512(4) . ?
C19 N3 1.452(3) . ?
C19 H19A 0.9700 . ?
C19 H19B 0.9700 . ?
C20 O1 1.219(3) . ?
C20 N3 1.349(3) . ?
C20 C21 1.544(4) . ?
C21 N1 1.487(3) . ?
C21 C22 1.524(4) . ?
C21 C29 1.555(3) . ?
C22 C23 1.386(4) . ?
C22 C28 1.392(4) . ?
C23 C24 1.395(4) . ?
C23 H23 0.9300 . ?
C24 C26 1.378(4) . ?
C24 C25 1.505(4) . ?
C25 H25A 0.9600 . ?
C25 H25B 0.9600 . ?
C25 H25C 0.9600 . ?
C26 C27 1.396(4) . ?
C26 H26 0.9300 . ?
C27 C28 1.374(4) . ?
C27 H27 0.9300 . ?
C28 N3 1.422(3) . ?
C29 C30 1.510(4) . ?
C29 H29 0.9800 . ?
C30 O2 1.215(3) . ?
C30 C31 1.493(4) . ?
C31 C37 1.385(4) . ?
C31 C32 1.388(4) . ?
C32 C33 1.384(4) . ?
C32 H32 0.9300 . ?
C33 C34 1.384(5) . ?
C33 H33 0.9300 . ?
C34 O3 1.370(4) . ?
C34 C36 1.374(4) . ?
C35 O3 1.423(5) . ?
C35 H35A 0.9600 . ?
C35 H35B 0.9600 . ?
C35 H35C 0.9600 . ?
C36 C37 1.375(4) . ?
C36 H36 0.9300 . ?
C37 H37 0.9300 . ?
N1 N2 1.413(3) . ?
